data_4313371
loop_
_publ_author_name
'Richard D. Adams'
'Burjor Captain'
'Wei Fu'
'Perry J. Pellechia'
'Mark D. Smith'

_publ_section_title
;
 Remarkable Dynamical Opening and Closing of Platinum and Palladium
 Pentaruthenium Carbido Carbonyl Cluster Complexes
;
_journal_name_full 'Inorganic Chemistry'
_journal_page_first 2094
_journal_page_last 2101
_journal_paper_doi 10.1021/ic020656o
_journal_volume 42
_journal_year 2003
_chemical_formula_sum 'C28 H27 O15 P Pt Ru5'
_chemical_formula_weight 1334.91
_chemical_name_systematic
;
  ?
;
_space_group_IT_number 14
_symmetry_cell_setting monoclinic
_symmetry_space_group_name_Hall '-P 2yn'
_symmetry_space_group_name_H-M 'P 1 21/n 1'
_atom_sites_solution_hydrogens geom
_atom_sites_solution_primary direct
_atom_sites_solution_secondary difmap
_audit_creation_method SHELXL-97
_cell_angle_alpha 90.00
_cell_angle_beta 107.613(2)
_cell_angle_gamma 90.00
_cell_formula_units_Z 4
_cell_length_a 12.4684(10)
_cell_length_b 17.9669(15)
_cell_length_c 17.3482(14)
_cell_measurement_reflns_used 5552
_cell_measurement_temperature 190(2)
_cell_measurement_theta_max 25.03
_cell_measurement_theta_min 2.46
_cell_volume 3704.1(5)
_computing_cell_refinement 'SAINT+ NT V6.02a (Bruker, 1998)'
_computing_data_collection 'SMART NT V5.619 (Bruker, 2000)'
_computing_data_reduction 'SAINT+ NT V6.02a'
_computing_molecular_graphics 'SHELXTL V5.1 (Sheldrick, 1997)'
_computing_publication_material 'SHELXTL V5.1'
_computing_structure_refinement 'SHELXL-97 (Sheldrick, 1997)'
_computing_structure_solution 'SHELXS-97 (Sheldrick, 1990)'
_diffrn_ambient_temperature 190(2)
_diffrn_measured_fraction_theta_full 0.998
_diffrn_measured_fraction_theta_max 0.998
_diffrn_measurement_device_type 'Bruker SMART APEX CCD diffractometer'
_diffrn_measurement_method 'omega scans'
_diffrn_radiation_monochromator graphite
_diffrn_radiation_source 'fine-focus sealed tube'
_diffrn_radiation_type MoK\a
_diffrn_radiation_wavelength 0.71073
_diffrn_reflns_av_R_equivalents 0.0533
_diffrn_reflns_av_sigmaI/netI 0.0497
_diffrn_reflns_limit_h_max 14
_diffrn_reflns_limit_h_min -14
_diffrn_reflns_limit_k_max 20
_diffrn_reflns_limit_k_min -21
_diffrn_reflns_limit_l_max 20
_diffrn_reflns_limit_l_min -20
_diffrn_reflns_number 24504
_diffrn_reflns_theta_full 25.05
_diffrn_reflns_theta_max 25.05
_diffrn_reflns_theta_min 1.67
_diffrn_standards_decay_% <1
_exptl_absorpt_coefficient_mu 5.857
_exptl_absorpt_correction_T_max 0.831
_exptl_absorpt_correction_T_min 0.616
_exptl_absorpt_correction_type multi-scan
_exptl_absorpt_process_details '(SADABS, Bruker, 1997)'
_exptl_crystal_colour red
_exptl_crystal_density_diffrn 2.394
_exptl_crystal_density_method 'not measured'
_exptl_crystal_description Plate
_exptl_crystal_F_000 2512
_exptl_crystal_size_max 0.22
_exptl_crystal_size_mid 0.16
_exptl_crystal_size_min 0.02
_refine_diff_density_max 2.397
_refine_diff_density_min -0.845
_refine_diff_density_rms 0.201
_refine_ls_extinction_method none
_refine_ls_goodness_of_fit_ref 1.105
_refine_ls_hydrogen_treatment mixed
_refine_ls_matrix_type full
_refine_ls_number_parameters 458
_refine_ls_number_reflns 6558
_refine_ls_number_restraints 0
_refine_ls_restrained_S_all 1.105
_refine_ls_R_factor_all 0.0565
_refine_ls_R_factor_gt 0.0463
_refine_ls_shift/su_max 0.019
_refine_ls_shift/su_mean 0.005
_refine_ls_structure_factor_coef Fsqd
_refine_ls_weighting_details 'calc w=1/[\s^2^(Fo^2^)+(0.0510P)^2^+0.0000P] where P=(Fo^2^+2Fc^2^)/3'
_refine_ls_weighting_scheme calc
_refine_ls_wR_factor_gt 0.0996
_refine_ls_wR_factor_ref 0.1034
_reflns_number_gt 5594
_reflns_number_total 6558
_reflns_threshold_expression >2sigma(I)
_cod_data_source_file ic020656o_2.cif
_cod_data_source_block bc3521s
_cod_depositor_comments
;
The following automatic conversions were performed:

'_symmetry_cell_setting' value 'Monoclinic' changed to 'monoclinic'
according to the built-in table from CIF Core dictionary named
'cif_core.dic' version 2.4.1 from 2010-06-29.

Automatic conversion script
Id: cif_fix_values 1646 2011-03-28 12:23:43Z adriana 
;
_cod_database_code 4313371

loop_
_symmetry_equiv_pos_as_xyz
'x, y, z'
'-x+1/2, y+1/2, -z+1/2'
'-x, -y, -z'
'x-1/2, -y-1/2, z-1/2'

loop_
_atom_site_label
_atom_site_type_symbol
_atom_site_fract_x
_atom_site_fract_y
_atom_site_fract_z
_atom_site_U_iso_or_equiv
_atom_site_adp_type
_atom_site_occupancy
_atom_site_symmetry_multiplicity
_atom_site_calc_flag
_atom_site_refinement_flags
_atom_site_disorder_assembly
_atom_site_disorder_group
Pt1 Pt 0.94389(3) 0.22679(2) 0.18142(2) 0.02417(11) Uani 1 1 d . . .
Ru1 Ru 0.72554(5) 0.21401(4) 0.19516(4) 0.02230(17) Uani 1 1 d . . .
Ru2 Ru 0.77694(6) 0.08768(4) 0.10660(4) 0.02732(18) Uani 1 1 d . . .
Ru3 Ru 0.97565(6) 0.06101(4) 0.24235(4) 0.02785(18) Uani 1 1 d . . .
Ru4 Ru 0.91200(5) 0.17167(4) 0.33710(4) 0.02322(17) Uani 1 1 d . . .
Ru5 Ru 0.75247(6) 0.06483(4) 0.25869(4) 0.02611(17) Uani 1 1 d . . .
P1 P 1.07825(18) 0.29470(14) 0.13923(13) 0.0270(5) Uani 1 1 d . . .
O11 O 0.6122(6) 0.3122(4) 0.2911(4) 0.051(2) Uani 1 1 d . . .
O12 O 0.5278(5) 0.2521(4) 0.0507(4) 0.0441(18) Uani 1 1 d . . .
O13 O 0.7947(5) 0.3604(4) 0.1402(4) 0.0454(18) Uani 1 1 d . . .
O21 O 0.8223(6) 0.1394(4) -0.0479(4) 0.0494(19) Uani 1 1 d . . .
O22 O 0.5263(6) 0.0820(5) 0.0173(5) 0.062(2) Uani 1 1 d . . .
O23 O 0.8036(7) -0.0701(4) 0.0541(5) 0.061(2) Uani 1 1 d . . .
O31 O 1.2073(5) 0.0976(4) 0.3576(4) 0.054(2) Uani 1 1 d . . .
O32 O 1.0724(7) -0.0135(6) 0.1202(5) 0.079(3) Uani 1 1 d . . .
O33 O 0.9644(7) -0.0787(4) 0.3373(5) 0.055(2) Uani 1 1 d . . .
O41 O 1.1097(7) 0.2760(5) 0.4008(4) 0.061(2) Uani 1 1 d . . .
O42 O 0.7927(6) 0.2639(5) 0.4333(4) 0.060(2) Uani 1 1 d . . .
O43 O 1.0258(6) 0.0785(4) 0.4845(4) 0.057(2) Uani 1 1 d . . .
O51 O 0.7625(6) 0.0203(4) 0.4310(4) 0.0446(18) Uani 1 1 d . . .
O52 O 0.6543(6) -0.0839(4) 0.1817(4) 0.053(2) Uani 1 1 d . . .
O53 O 0.5171(5) 0.1206(4) 0.2403(5) 0.054(2) Uani 1 1 d . . .
C1 C 0.8550(6) 0.1412(5) 0.2150(5) 0.0216(18) Uani 1 1 d . . .
C11 C 0.6593(8) 0.2773(5) 0.2570(5) 0.031(2) Uani 1 1 d . . .
C12 C 0.6023(7) 0.2362(5) 0.1047(5) 0.030(2) Uani 1 1 d . . .
C13 C 0.8122(7) 0.2993(6) 0.1609(5) 0.028(2) Uani 1 1 d . . .
C21 C 0.8097(7) 0.1246(6) 0.0130(6) 0.036(2) Uani 1 1 d . . .
C22 C 0.6186(9) 0.0851(6) 0.0515(6) 0.044(3) Uani 1 1 d . . .
C23 C 0.7963(8) -0.0122(6) 0.0748(5) 0.040(2) Uani 1 1 d . . .
C31 C 1.1196(9) 0.0850(6) 0.3140(6) 0.043(3) Uani 1 1 d . . .
C32 C 1.0329(8) 0.0122(7) 0.1660(6) 0.051(3) Uani 1 1 d . . .
C33 C 0.9599(8) -0.0268(6) 0.3011(6) 0.042(3) Uani 1 1 d . . .
C41 C 1.0354(8) 0.2387(6) 0.3697(6) 0.039(2) Uani 1 1 d . . .
C42 C 0.8339(7) 0.2301(6) 0.3944(5) 0.034(2) Uani 1 1 d . . .
C43 C 0.9812(8) 0.1130(6) 0.4297(5) 0.036(2) Uani 1 1 d . . .
C51 C 0.7613(7) 0.0371(5) 0.3668(5) 0.032(2) Uani 1 1 d . . .
C52 C 0.6916(7) -0.0276(6) 0.2104(5) 0.033(2) Uani 1 1 d . . .
C53 C 0.6092(9) 0.1098(6) 0.2421(6) 0.044(3) Uani 1 1 d . . .
C60 C 1.0350(7) 0.2999(6) 0.0234(5) 0.033(2) Uani 1 1 d . . .
C61 C 1.1005(9) 0.3573(7) -0.0108(6) 0.050(3) Uani 1 1 d . . .
H61A H 1.1806 0.3443 0.0064 0.075 Uiso 1 1 calc R . .
H61B H 1.0907 0.4069 0.0094 0.075 Uiso 1 1 calc R . .
H61C H 1.0719 0.3570 -0.0700 0.075 Uiso 1 1 calc R . .
C62 C 1.0517(8) 0.2234(6) -0.0090(6) 0.046(3) Uani 1 1 d . . .
H62A H 1.0171 0.1855 0.0165 0.068 Uiso 1 1 calc R . .
H62B H 1.1323 0.2132 0.0034 0.068 Uiso 1 1 calc R . .
H62C H 1.0163 0.2223 -0.0677 0.068 Uiso 1 1 calc R . .
C63 C 0.9091(8) 0.3181(6) -0.0076(5) 0.041(3) Uani 1 1 d . . .
H63A H 0.8822 0.3119 -0.0665 0.061 Uiso 1 1 calc R . .
H63B H 0.8969 0.3696 0.0063 0.061 Uiso 1 1 calc R . .
H63C H 0.8677 0.2843 0.0175 0.061 Uiso 1 1 calc R . .
C70 C 1.2233(7) 0.2453(6) 0.1752(5) 0.030(2) Uani 1 1 d . . .
C71 C 1.3144(8) 0.2739(6) 0.1383(6) 0.046(3) Uani 1 1 d . . .
H71A H 1.3174 0.3284 0.1410 0.070 Uiso 1 1 calc R . .
H71B H 1.2955 0.2581 0.0817 0.070 Uiso 1 1 calc R . .
H71C H 1.3878 0.2534 0.1688 0.070 Uiso 1 1 calc R . .
C72 C 1.2100(8) 0.1610(7) 0.1581(6) 0.050(3) Uani 1 1 d . . .
H72A H 1.2773 0.1350 0.1913 0.075 Uiso 1 1 calc R . .
H72B H 1.2007 0.1518 0.1008 0.075 Uiso 1 1 calc R . .
H72C H 1.1438 0.1427 0.1715 0.075 Uiso 1 1 calc R . .
C73 C 1.2704(8) 0.2563(7) 0.2669(6) 0.046(3) Uani 1 1 d . . .
H73A H 1.2140 0.2409 0.2926 0.068 Uiso 1 1 calc R . .
H73B H 1.2891 0.3088 0.2787 0.068 Uiso 1 1 calc R . .
H73C H 1.3384 0.2260 0.2879 0.068 Uiso 1 1 calc R . .
C80 C 1.0995(8) 0.3958(6) 0.1813(6) 0.041(2) Uani 1 1 d . . .
C81 C 1.2138(9) 0.4321(7) 0.1846(7) 0.052(3) Uani 1 1 d . . .
H81A H 1.2120 0.4851 0.1974 0.079 Uiso 1 1 calc R . .
H81B H 1.2270 0.4264 0.1320 0.079 Uiso 1 1 calc R . .
H81C H 1.2744 0.4076 0.2265 0.079 Uiso 1 1 calc R . .
C82 C 1.0897(8) 0.3952(6) 0.2665(6) 0.049(3) Uani 1 1 d . . .
H82A H 1.0977 0.4460 0.2879 0.073 Uiso 1 1 calc R . .
H82B H 1.1491 0.3637 0.3012 0.073 Uiso 1 1 calc R . .
H82C H 1.0160 0.3754 0.2654 0.073 Uiso 1 1 calc R . .
C83 C 1.0069(8) 0.4488(6) 0.1321(7) 0.047(3) Uani 1 1 d . . .
H83A H 0.9335 0.4317 0.1348 0.071 Uiso 1 1 calc R . .
H83B H 1.0068 0.4492 0.0756 0.071 Uiso 1 1 calc R . .
H83C H 1.0214 0.4992 0.1545 0.071 Uiso 1 1 calc R . .

loop_
_atom_site_aniso_label
_atom_site_aniso_U_11
_atom_site_aniso_U_22
_atom_site_aniso_U_33
_atom_site_aniso_U_23
_atom_site_aniso_U_13
_atom_site_aniso_U_12
Pt1 0.02011(17) 0.0257(2) 0.02636(19) 0.00213(14) 0.00651(13) 0.00147(14)
Ru1 0.0186(3) 0.0243(4) 0.0227(4) 0.0016(3) 0.0043(3) 0.0026(3)
Ru2 0.0272(4) 0.0277(4) 0.0239(4) -0.0033(3) 0.0029(3) 0.0015(3)
Ru3 0.0242(4) 0.0267(4) 0.0301(4) -0.0018(3) 0.0043(3) 0.0060(3)
Ru4 0.0223(3) 0.0247(4) 0.0209(4) 0.0005(3) 0.0038(3) -0.0004(3)
Ru5 0.0252(3) 0.0237(4) 0.0279(4) 0.0022(3) 0.0056(3) -0.0019(3)
P1 0.0211(11) 0.0319(15) 0.0274(12) 0.0046(10) 0.0063(9) 0.0001(10)
O11 0.054(4) 0.063(6) 0.034(4) -0.006(4) 0.012(3) 0.028(4)
O12 0.036(4) 0.059(5) 0.028(4) 0.009(3) -0.003(3) 0.011(4)
O13 0.043(4) 0.024(4) 0.075(5) 0.021(4) 0.027(4) 0.006(3)
O21 0.049(4) 0.064(6) 0.038(4) 0.000(4) 0.018(3) 0.005(4)
O22 0.033(4) 0.065(6) 0.072(6) -0.016(4) -0.008(4) -0.005(4)
O23 0.084(6) 0.032(5) 0.063(5) -0.015(4) 0.014(4) 0.009(4)
O31 0.028(4) 0.064(6) 0.057(5) -0.010(4) -0.006(3) 0.004(4)
O32 0.069(6) 0.096(8) 0.074(6) -0.038(5) 0.026(5) 0.014(5)
O33 0.073(5) 0.031(5) 0.055(5) 0.010(4) 0.012(4) 0.001(4)
O41 0.062(5) 0.085(7) 0.040(4) -0.024(4) 0.022(4) -0.044(5)
O42 0.053(4) 0.101(7) 0.030(4) -0.012(4) 0.016(3) 0.028(5)
O43 0.070(5) 0.042(5) 0.040(4) 0.007(4) -0.012(4) 0.007(4)
O51 0.050(4) 0.054(5) 0.030(4) 0.004(3) 0.013(3) 0.002(4)
O52 0.060(5) 0.047(5) 0.056(5) -0.014(4) 0.022(4) -0.024(4)
O53 0.027(4) 0.052(5) 0.089(6) 0.025(4) 0.026(4) 0.016(3)
C1 0.022(4) 0.017(5) 0.023(4) -0.004(3) 0.003(3) 0.006(4)
C11 0.038(5) 0.025(6) 0.028(5) 0.008(4) 0.007(4) 0.011(4)
C12 0.028(5) 0.033(6) 0.028(5) -0.005(4) 0.011(4) -0.005(4)
C13 0.015(4) 0.039(6) 0.030(5) 0.002(4) 0.006(3) -0.003(4)
C21 0.023(5) 0.043(7) 0.035(6) -0.007(5) -0.001(4) 0.009(4)
C22 0.048(6) 0.038(7) 0.040(6) -0.008(5) 0.006(5) 0.001(5)
C23 0.053(6) 0.037(7) 0.028(5) -0.011(4) 0.008(4) 0.001(5)
C31 0.042(6) 0.026(6) 0.059(7) -0.007(5) 0.011(5) 0.004(5)
C32 0.039(6) 0.072(9) 0.042(6) -0.026(6) 0.009(5) 0.011(6)
C33 0.046(6) 0.028(7) 0.047(6) -0.016(5) 0.006(5) -0.010(5)
C41 0.034(5) 0.055(7) 0.026(5) -0.002(5) 0.006(4) -0.004(5)
C42 0.029(5) 0.048(7) 0.027(5) 0.008(4) 0.010(4) 0.005(5)
C43 0.035(5) 0.034(6) 0.030(5) 0.002(4) -0.002(4) -0.005(5)
C51 0.030(5) 0.032(6) 0.033(5) 0.000(4) 0.007(4) 0.004(4)
C52 0.024(4) 0.046(7) 0.029(5) 0.004(4) 0.008(4) -0.004(5)
C53 0.047(6) 0.040(7) 0.044(6) 0.009(5) 0.011(5) 0.008(5)
C60 0.031(5) 0.051(7) 0.022(5) 0.009(4) 0.013(4) 0.012(5)
C61 0.055(6) 0.057(8) 0.044(6) 0.021(5) 0.024(5) 0.008(6)
C62 0.026(5) 0.070(9) 0.040(6) -0.009(5) 0.010(4) -0.001(5)
C63 0.043(6) 0.052(7) 0.023(5) 0.006(4) 0.003(4) 0.001(5)
C70 0.017(4) 0.045(6) 0.029(5) 0.000(4) 0.007(3) 0.003(4)
C71 0.029(5) 0.061(8) 0.048(6) 0.006(5) 0.011(5) 0.006(5)
C72 0.031(5) 0.069(9) 0.059(7) 0.016(6) 0.028(5) 0.019(5)
C73 0.026(5) 0.070(8) 0.040(6) 0.014(5) 0.009(4) 0.002(5)
C80 0.037(5) 0.035(6) 0.055(7) -0.010(5) 0.021(5) -0.009(5)
C81 0.049(6) 0.051(8) 0.066(8) -0.010(6) 0.031(6) -0.019(6)
C82 0.040(6) 0.052(8) 0.060(7) -0.015(6) 0.025(5) -0.011(5)
C83 0.045(6) 0.032(7) 0.069(8) 0.004(5) 0.025(5) -0.008(5)

loop_
_atom_type_symbol
_atom_type_description
_atom_type_scat_dispersion_real
_atom_type_scat_dispersion_imag
_atom_type_scat_source
C C 0.0033 0.0016 'International Tables Vol C Tables 4.2.6.8 and 6.1.1.4'
H H 0.0000 0.0000 'International Tables Vol C Tables 4.2.6.8 and 6.1.1.4'
O O 0.0106 0.0060 'International Tables Vol C Tables 4.2.6.8 and 6.1.1.4'
P P 0.1023 0.0942 'International Tables Vol C Tables 4.2.6.8 and 6.1.1.4'
Ru Ru -1.2594 0.8363 'International Tables Vol C Tables 4.2.6.8 and 6.1.1.4'
Pt Pt -1.7033 8.3905 'International Tables Vol C Tables 4.2.6.8 and 6.1.1.4'

loop_
_geom_angle_atom_site_label_1
_geom_angle_atom_site_label_2
_geom_angle_atom_site_label_3
_geom_angle
_geom_angle_site_symmetry_1
_geom_angle_site_symmetry_3
_geom_angle_publ_flag
C13 Pt1 C1 93.0(3) . . ?
C13 Pt1 P1 103.0(3) . . ?
C1 Pt1 P1 163.3(2) . . ?
C13 Pt1 Ru1 47.1(3) . . ?
C1 Pt1 Ru1 45.9(2) . . ?
P1 Pt1 Ru1 149.79(6) . . ?
C13 Pt1 Ru4 92.8(2) . . ?
C1 Pt1 Ru4 43.9(2) . . ?
P1 Pt1 Ru4 138.25(6) . . ?
Ru1 Pt1 Ru4 60.246(19) . . ?
C13 Pt1 Ru3 132.5(3) . . ?
C1 Pt1 Ru3 39.6(2) . . ?
P1 Pt1 Ru3 124.38(6) . . ?
Ru1 Pt1 Ru3 85.46(2) . . ?
Ru4 Pt1 Ru3 54.897(19) . . ?
C12 Ru1 C11 87.7(4) . . ?
C12 Ru1 C1 133.5(3) . . ?
C11 Ru1 C1 138.3(3) . . ?
C12 Ru1 C13 88.2(4) . . ?
C11 Ru1 C13 94.1(4) . . ?
C1 Ru1 C13 93.9(3) . . ?
C12 Ru1 Pt1 118.7(3) . . ?
C11 Ru1 Pt1 126.3(3) . . ?
C1 Ru1 Pt1 47.5(2) . . ?
C13 Ru1 Pt1 46.4(2) . . ?
C12 Ru1 Ru5 119.3(3) . . ?
C11 Ru1 Ru5 111.0(3) . . ?
C1 Ru1 Ru5 48.6(2) . . ?
C13 Ru1 Ru5 142.3(2) . . ?
Pt1 Ru1 Ru5 96.01(2) . . ?
C12 Ru1 Ru2 88.8(3) . . ?
C11 Ru1 Ru2 163.3(3) . . ?
C1 Ru1 Ru2 45.3(2) . . ?
C13 Ru1 Ru2 102.0(3) . . ?
Pt1 Ru1 Ru2 69.31(2) . . ?
Ru5 Ru1 Ru2 57.23(2) . . ?
C12 Ru1 Ru4 176.9(3) . . ?
C11 Ru1 Ru4 92.9(3) . . ?
C1 Ru1 Ru4 45.6(2) . . ?
C13 Ru1 Ru4 94.8(2) . . ?
Pt1 Ru1 Ru4 63.27(2) . . ?
Ru5 Ru1 Ru4 57.69(2) . . ?
Ru2 Ru1 Ru4 89.75(3) . . ?
C21 Ru2 C23 90.1(4) . . ?
C21 Ru2 C22 92.1(4) . . ?
C23 Ru2 C22 92.0(4) . . ?
C21 Ru2 C1 116.6(4) . . ?
C23 Ru2 C1 129.1(4) . . ?
C22 Ru2 C1 126.4(4) . . ?
C21 Ru2 Ru5 166.6(3) . . ?
C23 Ru2 Ru5 101.2(3) . . ?
C22 Ru2 Ru5 94.5(3) . . ?
C1 Ru2 Ru5 50.5(2) . . ?
C21 Ru2 Ru3 113.5(3) . . ?
C23 Ru2 Ru3 85.8(3) . . ?
C22 Ru2 Ru3 154.3(3) . . ?
C1 Ru2 Ru3 44.6(2) . . ?
Ru5 Ru2 Ru3 61.03(2) . . ?
C21 Ru2 Ru1 108.4(3) . . ?
C23 Ru2 Ru1 161.4(3) . . ?
C22 Ru2 Ru1 85.6(3) . . ?
C1 Ru2 Ru1 43.9(2) . . ?
Ru5 Ru2 Ru1 60.66(2) . . ?
Ru3 Ru2 Ru1 88.32(3) . . ?
C31 Ru3 C32 94.7(4) . . ?
C31 Ru3 C33 93.8(4) . . ?
C32 Ru3 C33 96.4(5) . . ?
C31 Ru3 C1 118.6(4) . . ?
C32 Ru3 C1 124.9(4) . . ?
C33 Ru3 C1 121.2(4) . . ?
C31 Ru3 Ru4 80.6(3) . . ?
C32 Ru3 Ru4 163.0(4) . . ?
C33 Ru3 Ru4 100.1(3) . . ?
C1 Ru3 Ru4 47.4(2) . . ?
C31 Ru3 Ru5 132.8(3) . . ?
C32 Ru3 Ru5 131.1(3) . . ?
C33 Ru3 Ru5 73.2(3) . . ?
C1 Ru3 Ru5 48.5(2) . . ?
Ru4 Ru3 Ru5 58.63(2) . . ?
C31 Ru3 Ru2 154.4(3) . . ?
C32 Ru3 Ru2 85.3(3) . . ?
C33 Ru3 Ru2 111.6(3) . . ?
C1 Ru3 Ru2 45.7(2) . . ?
Ru4 Ru3 Ru2 91.98(3) . . ?
Ru5 Ru3 Ru2 57.45(2) . . ?
C31 Ru3 Pt1 90.2(3) . . ?
C32 Ru3 Pt1 103.8(4) . . ?
C33 Ru3 Pt1 159.0(3) . . ?
C1 Ru3 Pt1 40.6(2) . . ?
Ru4 Ru3 Pt1 60.20(2) . . ?
Ru5 Ru3 Pt1 89.05(2) . . ?
Ru2 Ru3 Pt1 65.18(2) . . ?
C43 Ru4 C41 88.9(4) . . ?
C43 Ru4 C42 92.2(4) . . ?
C41 Ru4 C42 89.5(4) . . ?
C43 Ru4 C1 129.8(4) . . ?
C41 Ru4 C1 117.6(4) . . ?
C42 Ru4 C1 127.0(3) . . ?
C43 Ru4 Ru5 96.0(3) . . ?
C41 Ru4 Ru5 166.0(3) . . ?
C42 Ru4 Ru5 103.4(3) . . ?
C1 Ru4 Ru5 49.9(2) . . ?
C43 Ru4 Ru3 88.1(3) . . ?
C41 Ru4 Ru3 105.8(3) . . ?
C42 Ru4 Ru3 164.7(3) . . ?
C1 Ru4 Ru3 45.6(2) . . ?
Ru5 Ru4 Ru3 61.41(3) . . ?
C43 Ru4 Ru1 153.9(3) . . ?
C41 Ru4 Ru1 116.8(3) . . ?
C42 Ru4 Ru1 83.9(3) . . ?
C1 Ru4 Ru1 43.7(2) . . ?
Ru5 Ru4 Ru1 60.24(2) . . ?
Ru3 Ru4 Ru1 89.14(3) . . ?
C43 Ru4 Pt1 142.4(3) . . ?
C41 Ru4 Pt1 75.2(3) . . ?
C42 Ru4 Pt1 120.9(3) . . ?
C1 Ru4 Pt1 43.6(2) . . ?
Ru5 Ru4 Pt1 93.26(2) . . ?
Ru3 Ru4 Pt1 64.90(2) . . ?
Ru1 Ru4 Pt1 56.481(19) . . ?
C53 Ru5 C52 94.2(4) . . ?
C53 Ru5 C51 91.8(4) . . ?
C52 Ru5 C51 95.8(4) . . ?
C53 Ru5 C1 107.8(4) . . ?
C52 Ru5 C1 126.6(3) . . ?
C51 Ru5 C1 130.1(3) . . ?
C53 Ru5 Ru2 99.3(3) . . ?
C52 Ru5 Ru2 81.7(3) . . ?
C51 Ru5 Ru2 168.7(3) . . ?
C1 Ru5 Ru2 47.7(2) . . ?
C53 Ru5 Ru4 106.2(3) . . ?
C52 Ru5 Ru4 159.6(3) . . ?
C51 Ru5 Ru4 83.1(3) . . ?
C1 Ru5 Ru4 47.8(2) . . ?
Ru2 Ru5 Ru4 95.40(3) . . ?
C53 Ru5 Ru1 63.3(3) . . ?
C52 Ru5 Ru1 131.0(3) . . ?
C51 Ru5 Ru1 125.7(3) . . ?
C1 Ru5 Ru1 44.6(2) . . ?
Ru2 Ru5 Ru1 62.11(2) . . ?
Ru4 Ru5 Ru1 62.07(2) . . ?
C53 Ru5 Ru3 152.4(3) . . ?
C52 Ru5 Ru3 101.7(3) . . ?
C51 Ru5 Ru3 108.6(3) . . ?
C1 Ru5 Ru3 44.8(2) . . ?
Ru2 Ru5 Ru3 61.51(2) . . ?
Ru4 Ru5 Ru3 59.96(2) . . ?
Ru1 Ru5 Ru3 89.36(3) . . ?
C60 P1 C70 107.4(4) . . ?
C60 P1 C80 108.1(5) . . ?
C70 P1 C80 107.4(4) . . ?
C60 P1 Pt1 110.4(3) . . ?
C70 P1 Pt1 110.1(3) . . ?
C80 P1 Pt1 113.3(3) . . ?
Ru1 C1 Ru3 173.3(5) . . ?
Ru1 C1 Ru2 90.8(3) . . ?
Ru3 C1 Ru2 89.6(3) . . ?
Ru1 C1 Pt1 86.6(3) . . ?
Ru3 C1 Pt1 99.8(3) . . ?
Ru2 C1 Pt1 103.5(3) . . ?
Ru1 C1 Ru4 90.7(3) . . ?
Ru3 C1 Ru4 87.0(3) . . ?
Ru2 C1 Ru4 164.0(5) . . ?
Pt1 C1 Ru4 92.5(3) . . ?
Ru1 C1 Ru5 86.8(3) . . ?
Ru3 C1 Ru5 86.7(3) . . ?
Ru2 C1 Ru5 81.9(3) . . ?
Pt1 C1 Ru5 171.6(4) . . ?
Ru4 C1 Ru5 82.3(3) . . ?
O11 C11 Ru1 174.7(9) . . ?
O12 C12 Ru1 177.6(9) . . ?
O13 C13 Pt1 136.6(7) . . ?
O13 C13 Ru1 136.8(7) . . ?
Pt1 C13 Ru1 86.5(4) . . ?
O21 C21 Ru2 171.7(9) . . ?
O22 C22 Ru2 177.6(10) . . ?
O23 C23 Ru2 177.2(10) . . ?
O31 C31 Ru3 178.2(9) . . ?
O32 C32 Ru3 175.5(11) . . ?
O33 C33 Ru3 171.5(10) . . ?
O41 C41 Ru4 169.6(9) . . ?
O42 C42 Ru4 175.4(8) . . ?
O43 C43 Ru4 177.8(9) . . ?
O51 C51 Ru5 177.5(8) . . ?
O52 C52 Ru5 179.3(8) . . ?
O53 C53 Ru5 162.9(9) . . ?
C62 C60 C63 107.6(8) . . ?
C62 C60 C61 108.3(8) . . ?
C63 C60 C61 109.2(8) . . ?
C62 C60 P1 108.4(7) . . ?
C63 C60 P1 108.1(6) . . ?
C61 C60 P1 115.0(7) . . ?
C73 C70 C72 108.1(8) . . ?
C73 C70 C71 106.7(7) . . ?
C72 C70 C71 107.2(8) . . ?
C73 C70 P1 107.7(6) . . ?
C72 C70 P1 110.6(6) . . ?
C71 C70 P1 116.3(7) . . ?
C82 C80 C83 106.1(8) . . ?
C82 C80 C81 108.1(8) . . ?
C83 C80 C81 106.6(8) . . ?
C82 C80 P1 108.5(7) . . ?
C83 C80 P1 112.0(7) . . ?
C81 C80 P1 115.2(7) . . ?

loop_
_geom_bond_atom_site_label_1
_geom_bond_atom_site_label_2
_geom_bond_distance
_geom_bond_site_symmetry_2
_geom_bond_publ_flag
Pt1 C13 2.042(9) . ?
Pt1 C1 2.079(8) . ?
Pt1 P1 2.361(2) . ?
Pt1 Ru1 2.8133(7) . ?
Pt1 Ru4 3.0139(8) . ?
Pt1 Ru3 3.1454(9) . ?
Ru1 C12 1.878(9) . ?
Ru1 C11 1.914(9) . ?
Ru1 C1 2.024(8) . ?
Ru1 C13 2.064(9) . ?
Ru1 Ru5 2.8786(10) . ?
Ru1 Ru2 2.9186(10) . ?
Ru1 Ru4 2.9295(9) . ?
Ru2 C21 1.910(10) . ?
Ru2 C23 1.914(11) . ?
Ru2 C22 1.916(10) . ?
Ru2 C1 2.074(8) . ?
Ru2 Ru5 2.7767(10) . ?
Ru2 Ru3 2.8953(10) . ?
Ru3 C31 1.898(10) . ?
Ru3 C32 1.899(10) . ?
Ru3 C33 1.920(12) . ?
Ru3 C1 2.034(8) . ?
Ru3 Ru4 2.8415(10) . ?
Ru3 Ru5 2.8820(10) . ?
Ru4 C43 1.897(9) . ?
Ru4 C41 1.900(10) . ?
Ru4 C42 1.904(10) . ?
Ru4 C1 2.093(8) . ?
Ru4 Ru5 2.8025(10) . ?
Ru5 C53 1.901(10) . ?
Ru5 C52 1.911(11) . ?
Ru5 C51 1.911(9) . ?
Ru5 C1 2.163(8) . ?
P1 C60 1.918(9) . ?
P1 C70 1.940(9) . ?
P1 C80 1.945(10) . ?
O11 C11 1.139(10) . ?
O12 C12 1.138(10) . ?
O13 C13 1.155(11) . ?
O21 C21 1.144(11) . ?
O22 C22 1.126(11) . ?
O23 C23 1.115(11) . ?
O31 C31 1.149(11) . ?
O32 C32 1.150(11) . ?
O33 C33 1.117(12) . ?
O41 C41 1.139(11) . ?
O42 C42 1.139(11) . ?
O43 C43 1.131(10) . ?
O51 C51 1.150(10) . ?
O52 C52 1.161(11) . ?
O53 C53 1.155(11) . ?
C60 C62 1.523(14) . ?
C60 C63 1.533(12) . ?
C60 C61 1.541(13) . ?
C70 C73 1.532(13) . ?
C70 C72 1.543(15) . ?
C70 C71 1.551(12) . ?
C80 C82 1.519(13) . ?
C80 C83 1.541(14) . ?
C80 C81 1.552(13) . ?
